data_4327051
loop_
_publ_author_name
'Christophe Volkringer'
'Ionut Mihalcea'
'Jean-Fran\,cois Vigier'
'Arnaud Beaurain'
'Marc Visseaux'
'Thierry Loiseau'

_publ_section_title
;
 Metal-Organic-Framework-Type 1D-Channel Open Network of a Tetravalent
 Uranium Trimesate
;
_journal_name_full 'Inorganic Chemistry'
_journal_page_first 11865
_journal_page_last 11867
_journal_paper_doi 10.1021/ic2021963
_journal_volume 50
_journal_year 2011
_chemical_formula_sum 'C28.5 H9 N0.75 O22 U3'
_chemical_formula_weight 1427.95
_chemical_name_systematic
;
 ?
;
_space_group_IT_number 176
_symmetry_cell_setting hexagonal
_symmetry_space_group_name_Hall '-P 6c'
_symmetry_space_group_name_H-M 'P 63/m'
_atom_sites_solution_hydrogens geom
_atom_sites_solution_primary direct
_atom_sites_solution_secondary difmap
_audit_creation_method SHELXL-97
_cell_angle_alpha 90.00
_cell_angle_beta 90.00
_cell_angle_gamma 120.00
_cell_formula_units_Z 2
_cell_length_a 18.3539(5)
_cell_length_b 18.3539(5)
_cell_length_c 9.7736(4)
_cell_measurement_reflns_used 1209
_cell_measurement_temperature 293(2)
_cell_measurement_theta_max 17.163
_cell_measurement_theta_min 2.447
_cell_volume 2851.29(16)
_computing_cell_refinement 'Bruker SMART/SAINT'
_computing_data_collection 'Bruker SMART'
_computing_data_reduction 'Bruker SMART/SAINT'
_computing_structure_refinement 'SHELXL-97 (Sheldrick, 1997)'
_computing_structure_solution 'SHELXS-97 (Sheldrick, 1997)'
_diffrn_ambient_temperature 293(2)
_diffrn_measured_fraction_theta_full 0.999
_diffrn_measured_fraction_theta_max 0.999
_diffrn_measurement_device_type 'CCD area detector'
_diffrn_radiation_monochromator graphite
_diffrn_radiation_source 'fine-focus sealed tube'
_diffrn_radiation_type MoK\a
_diffrn_radiation_wavelength 0.71073
_diffrn_reflns_av_R_equivalents 0.1429
_diffrn_reflns_av_sigmaI/netI 0.0536
_diffrn_reflns_limit_h_max 20
_diffrn_reflns_limit_h_min -20
_diffrn_reflns_limit_k_max 20
_diffrn_reflns_limit_k_min -19
_diffrn_reflns_limit_l_max 10
_diffrn_reflns_limit_l_min -10
_diffrn_reflns_number 28536
_diffrn_reflns_theta_full 23.48
_diffrn_reflns_theta_max 23.48
_diffrn_reflns_theta_min 1.28
_exptl_absorpt_coefficient_mu 8.555
_exptl_absorpt_correction_T_max 0.8475
_exptl_absorpt_correction_T_min 0.4817
_exptl_absorpt_correction_type empirical
_exptl_absorpt_process_details 'empirical (SADABS)'
_exptl_crystal_colour green
_exptl_crystal_density_diffrn 1.663
_exptl_crystal_description needle
_exptl_crystal_F_000 1275
_exptl_crystal_size_max 0.10
_exptl_crystal_size_mid 0.04
_exptl_crystal_size_min 0.02
_refine_diff_density_max 2.850
_refine_diff_density_min -1.891
_refine_diff_density_rms 0.654
_refine_ls_extinction_method none
_refine_ls_goodness_of_fit_ref 1.250
_refine_ls_hydrogen_treatment constr
_refine_ls_matrix_type full
_refine_ls_number_parameters 91
_refine_ls_number_reflns 1505
_refine_ls_number_restraints 0
_refine_ls_restrained_S_all 1.250
_refine_ls_R_factor_all 0.0782
_refine_ls_R_factor_gt 0.0505
_refine_ls_shift/su_max 0.000
_refine_ls_shift/su_mean 0.000
_refine_ls_structure_factor_coef Fsqd
_refine_ls_weighting_details 'calc w=1/[\s^2^(Fo^2^)+(0.1046P)^2^+0.0000P] where P=(Fo^2^+2Fc^2^)/3'
_refine_ls_weighting_scheme calc
_refine_ls_wR_factor_gt 0.1543
_refine_ls_wR_factor_ref 0.1832
_reflns_number_gt 1156
_reflns_number_total 1505
_reflns_threshold_expression >2sigma(I)
_cod_data_source_file ic2021963_si_002.cif
_cod_data_source_block cv149ter_0m
_cod_original_formula_sum 'C28.50 H9 N0.75 O22 U3'
_cod_database_code 4327051

loop_
_symmetry_equiv_pos_as_xyz
'x, y, z'
'-y, x-y, z'
'-x+y, -x, z'
'-x, -y, z+1/2'
'y, -x+y, z+1/2'
'x-y, x, z+1/2'
'-x, -y, -z'
'y, -x+y, -z'
'x-y, x, -z'
'x, y, -z-1/2'
'-y, x-y, -z-1/2'
'-x+y, -x, -z-1/2'

loop_
_atom_site_label
_atom_site_type_symbol
_atom_site_fract_x
_atom_site_fract_y
_atom_site_fract_z
_atom_site_U_iso_or_equiv
_atom_site_adp_type
_atom_site_occupancy
_atom_site_symmetry_multiplicity
_atom_site_calc_flag
_atom_site_refinement_flags
U1 U 0.35708(5) 0.79803(4) 0.2500 0.0245(4) Uani 1 2 d S
O1 O 0.3120(6) 0.7738(6) 0.0087(11) 0.038(3) Uani 1 1 d .
O2 O 0.3333 0.6667 0.2500 0.023(5) Uani 1 6 d S
O3 O 0.4290(8) 0.9350(6) 0.1380(10) 0.047(3) Uani 1 1 d .
O4 O 0.2038(6) 0.6708(6) 0.1160(10) 0.031(2) Uani 1 1 d .
O5 O 0.5927(9) 0.7488(9) 0.2500 0.041(4) Uani 1 2 d S
C1 C 0.4724(13) 1.0663(12) 0.2500 0.029(5) Uani 1 2 d S
C2 C 0.1953(8) 0.6824(8) -0.1270(14) 0.020(3) Uani 1 1 d .
C3 C 0.5230(11) 1.2369(12) 0.2500 0.020(4) Uani 1 2 d S
H3 H 0.5367 1.2930 0.2500 0.025 Uiso 1 2 calc SR
C4 C 0.4893(8) 1.1111(9) 0.3757(14) 0.027(3) Uani 1 1 d .
H4 H 0.4845 1.0841 0.4585 0.032 Uiso 1 1 calc R
C5 C 0.2398(9) 0.7117(9) 0.0064(16) 0.027(3) Uani 1 1 d .
C6 C 0.4418(12) 0.9744(12) 0.2500 0.028(5) Uiso 1 2 d S
C7 C 0.688(5) 0.066(5) 0.374(8) 0.06(2) Uiso 0.25 1 d P
N1 N 0.291(7) 0.944(8) 0.7500 0.10(4) Uiso 0.25 2 d SP

loop_
_atom_site_aniso_label
_atom_site_aniso_U_11
_atom_site_aniso_U_22
_atom_site_aniso_U_33
_atom_site_aniso_U_23
_atom_site_aniso_U_13
_atom_site_aniso_U_12
U1 0.0343(6) 0.0251(5) 0.0127(5) 0.000 0.000 0.0137(4)
O1 0.030(6) 0.044(6) 0.028(6) -0.010(5) -0.011(5) 0.009(5)
O2 0.027(8) 0.027(8) 0.014(12) 0.000 0.000 0.013(4)
O3 0.090(9) 0.028(6) 0.025(6) -0.003(5) 0.014(6) 0.030(6)
O4 0.046(6) 0.037(6) 0.010(6) -0.002(5) -0.003(4) 0.020(5)
O5 0.044(9) 0.042(9) 0.043(10) 0.000 0.000 0.026(8)
C1 0.037(12) 0.032(12) 0.020(11) 0.000 0.000 0.018(10)
C2 0.026(8) 0.026(8) 0.016(8) -0.002(6) -0.003(6) 0.018(7)
C3 0.027(11) 0.020(11) 0.008(11) 0.000 0.000 0.008(9)
C4 0.029(8) 0.036(9) 0.018(8) 0.006(6) 0.004(6) 0.017(7)
C5 0.041(9) 0.041(9) 0.016(8) -0.009(8) -0.008(7) 0.032(8)

loop_
_atom_type_symbol
_atom_type_description
_atom_type_scat_dispersion_real
_atom_type_scat_dispersion_imag
_atom_type_scat_source
C C 0.0033 0.0016 'International Tables Vol C Tables 4.2.6.8 and 6.1.1.4'
H H 0.0000 0.0000 'International Tables Vol C Tables 4.2.6.8 and 6.1.1.4'
N N 0.0061 0.0033 'International Tables Vol C Tables 4.2.6.8 and 6.1.1.4'
O O 0.0106 0.0060 'International Tables Vol C Tables 4.2.6.8 and 6.1.1.4'
U U -9.6767 9.6646 'International Tables Vol C Tables 4.2.6.8 and 6.1.1.4'

loop_
_geom_angle_atom_site_label_1
_geom_angle_atom_site_label_2
_geom_angle_atom_site_label_3
_geom_angle
_geom_angle_site_symmetry_1
_geom_angle_site_symmetry_3
O2 U1 O4 72.4(2) . 12_566
O2 U1 O4 72.4(2) . 3_565
O4 U1 O4 65.6(5) 12_566 3_565
O2 U1 O3 146.0(2) . 10_556
O4 U1 O3 75.3(4) 12_566 10_556
O4 U1 O3 103.4(4) 3_565 10_556
O2 U1 O3 146.0(2) . .
O4 U1 O3 103.4(4) 12_566 .
O4 U1 O3 75.3(4) 3_565 .
O3 U1 O3 53.4(5) 10_556 .
O2 U1 O1 86.4(2) . .
O4 U1 O1 136.3(3) 12_566 .
O4 U1 O1 71.7(3) 3_565 .
O3 U1 O1 125.1(3) 10_556 .
O3 U1 O1 73.5(3) . .
O2 U1 O1 86.4(2) . 10_556
O4 U1 O1 71.7(3) 12_566 10_556
O4 U1 O1 136.3(3) 3_565 10_556
O3 U1 O1 73.5(3) 10_556 10_556
O3 U1 O1 125.1(3) . 10_556
O1 U1 O1 146.1(5) . 10_556
O2 U1 O5 127.4(3) . 2_665
O4 U1 O5 143.8(3) 12_566 2_665
O4 U1 O5 143.8(3) 3_565 2_665
O3 U1 O5 76.2(4) 10_556 2_665
O3 U1 O5 76.2(4) . 2_665
O1 U1 O5 79.1(3) . 2_665
O1 U1 O5 79.1(3) 10_556 2_665
O2 U1 C6 161.1(4) . .
O4 U1 C6 91.8(4) 12_566 .
O4 U1 C6 91.8(4) 3_565 .
O3 U1 C6 26.8(2) 10_556 .
O3 U1 C6 26.8(2) . .
O1 U1 C6 98.7(3) . .
O1 U1 C6 98.7(3) 10_556 .
O5 U1 C6 71.6(5) 2_665 .
O2 U1 O4 62.90(19) . .
O4 U1 O4 135.1(3) 12_566 .
O4 U1 O4 102.9(4) 3_565 .
O3 U1 O4 146.6(3) 10_556 .
O3 U1 O4 115.6(3) . .
O1 U1 O4 47.4(3) . .
O1 U1 O4 100.5(3) 10_556 .
O5 U1 O4 70.5(4) 2_665 .
C6 U1 O4 132.9(4) . .
O2 U1 O4 62.91(19) . 10_556
O4 U1 O4 102.9(4) 12_566 10_556
O4 U1 O4 135.1(3) 3_565 10_556
O3 U1 O4 115.6(3) 10_556 10_556
O3 U1 O4 146.6(3) . 10_556
O1 U1 O4 100.5(3) . 10_556
O1 U1 O4 47.4(3) 10_556 10_556
O5 U1 O4 70.5(4) 2_665 10_556
C6 U1 O4 132.9(4) . 10_556
O4 U1 O4 53.3(4) . 10_556
O2 U1 C5 74.5(2) . .
O4 U1 C5 142.0(3) 12_566 .
O4 U1 C5 87.0(4) 3_565 .
O3 U1 C5 139.4(3) 10_556 .
O3 U1 C5 93.6(4) . .
O1 U1 C5 22.8(4) . .
O1 U1 C5 124.3(4) 10_556 .
O5 U1 C5 73.0(3) 2_665 .
C6 U1 C5 115.9(3) . .
O4 U1 C5 24.6(3) . .
O4 U1 C5 77.8(4) 10_556 .
C5 O1 U1 106.9(9) . .
U1 O2 U1 120.0 . 2_665
U1 O2 U1 120.0 . 3_565
U1 O2 U1 120.0 2_665 3_565
C6 O3 U1 92.9(10) . .
C5 O4 U1 137.1(8) . 2_665
C5 O4 U1 84.2(8) . .
U1 O4 U1 92.0(3) 2_665 .
C4 C1 C4 119.3(18) . 10_556
C4 C1 C6 120.3(9) . .
C4 C1 C6 120.3(9) 10_556 .
C4 C2 C3 120.9(13) 5_454 8_455
C4 C2 C5 117.7(12) 5_454 .
C3 C2 C5 121.4(13) 8_455 .
C2 C3 C2 120.3(18) 9_665 6_665
C2 C4 C1 119.0(13) 6_665 .
O1 C5 O4 121.4(13) . .
O1 C5 C2 119.2(14) . .
O4 C5 C2 119.3(13) . .
O1 C5 U1 50.3(7) . .
O4 C5 U1 71.2(7) . .
C2 C5 U1 169.5(11) . .
O3 C6 O3 119.5(18) . 10_556
O3 C6 C1 120.2(9) . .
O3 C6 C1 120.2(9) 10_556 .
O3 C6 U1 60.3(9) . .
O3 C6 U1 60.3(9) 10_556 .
C1 C6 U1 170.3(14) . .
C7 N1 C7 135(10) 4_665 7_666

loop_
_geom_bond_atom_site_label_1
_geom_bond_atom_site_label_2
_geom_bond_distance
_geom_bond_site_symmetry_2
U1 O2 2.2254(7) .
U1 O4 2.419(10) 12_566
U1 O4 2.419(10) 3_565
U1 O3 2.438(10) 10_556
U1 O3 2.438(10) .
U1 O1 2.465(11) .
U1 O1 2.465(11) 10_556
U1 O5 2.474(15) 2_665
U1 C6 2.80(2) .
U1 O4 2.918(10) .
U1 O4 2.918(10) 10_556
U1 C5 3.066(15) .
O1 C5 1.243(16) .
O2 U1 2.2254(7) 2_665
O2 U1 2.2254(7) 3_565
O3 C6 1.267(13) .
O4 C5 1.285(18) .
O4 U1 2.419(10) 2_665
O5 U1 2.474(15) 3_565
C1 C4 1.424(17) .
C1 C4 1.424(17) 10_556
C1 C6 1.49(3) .
C2 C4 1.380(19) 5_454
C2 C3 1.386(17) 8_455
C2 C5 1.489(19) .
C3 C2 1.386(17) 9_665
C3 C2 1.386(17) 6_665
C4 C2 1.380(19) 6_665
C6 O3 1.267(13) 10_556
C7 N1 1.31(9) 7_666
N1 C7 1.31(9) 4_665
N1 C7 1.31(9) 7_666
